data_4505891
loop_
_publ_author_name
'Laus, Gerhard'
'Bentivoglio, Gino'
'Kahlenberg, Volker'
'Wurst, Klaus'
'Nauer, Gerhard'
'Schottenberger, Herwig'
'Tanaka, Masato'
'Siehl, Hans-Ullrich'

_publ_section_title
;
 Conformational Flexibility and Cation--Anion Interactions in
 1-Butyl-2,3-dimethylimidazolium Salts
;
_journal_issue 4
_journal_name_full 'Crystal Growth &amp; Design'
_journal_page_first 1838
_journal_paper_doi 10.1021/cg201424m
_journal_volume 12
_journal_year 2012
_chemical_formula_moiety 'C9 H17 N2, C N S'
_chemical_formula_sum 'C10 H17 N3 S'
_chemical_formula_weight 211.33
_chemical_name_systematic
; 
 ? 
;
_space_group_IT_number 19
_symmetry_cell_setting orthorhombic
_symmetry_space_group_name_Hall 'P 2ac 2ab'
_symmetry_space_group_name_H-M 'P 21 21 21'
_atom_sites_solution_hydrogens geom
_atom_sites_solution_primary direct
_atom_sites_solution_secondary difmap
_audit_creation_method SHELXL-97
_cell_angle_alpha 90.000
_cell_angle_beta 90.000
_cell_angle_gamma 90.000
_cell_formula_units_Z 8
_cell_length_a 10.5732(11)
_cell_length_b 13.739(2)
_cell_length_c 16.5878(18)
_cell_measurement_reflns_used 8973
_cell_measurement_temperature 173(2)
_cell_measurement_theta_max 27.4
_cell_measurement_theta_min 1.0
_cell_volume 2409.6(5)
_computing_cell_refinement X-AREA
_computing_data_collection 'X-AREA (Stoe & Cie, 2002)'
_computing_data_reduction 'X-RED32 (Stoe & Cie, 2002)'
_computing_structure_refinement 'SHELXL-97 (Sheldrick, 1997)'
_computing_structure_solution 'SIR97 (Altomare et al., 1999)'
_diffrn_ambient_temperature 173(2)
_diffrn_detector_area_resol_mean 6.67
_diffrn_measured_fraction_theta_full 0.987
_diffrn_measured_fraction_theta_max 0.987
_diffrn_measurement_device_type 'Stoe IDPS-II'
_diffrn_measurement_method omega-scan
_diffrn_radiation_monochromator graphite
_diffrn_radiation_source 'fine-focus sealed tube'
_diffrn_radiation_type MoK\a
_diffrn_radiation_wavelength 0.71069
_diffrn_reflns_av_R_equivalents 0.0792
_diffrn_reflns_av_sigmaI/netI 0.0723
_diffrn_reflns_limit_h_max 13
_diffrn_reflns_limit_h_min -13
_diffrn_reflns_limit_k_max 17
_diffrn_reflns_limit_k_min -17
_diffrn_reflns_limit_l_max 20
_diffrn_reflns_limit_l_min -21
_diffrn_reflns_number 18308
_diffrn_reflns_theta_full 26.90
_diffrn_reflns_theta_max 26.90
_diffrn_reflns_theta_min 1.92
_exptl_absorpt_coefficient_mu 0.238
_exptl_absorpt_correction_type none
_exptl_crystal_colour colourless
_exptl_crystal_density_diffrn 1.165
_exptl_crystal_density_method 'not measured'
_exptl_crystal_description plate
_exptl_crystal_F_000 912
_exptl_crystal_size_max 0.4
_exptl_crystal_size_mid 0.2
_exptl_crystal_size_min 0.1
_refine_diff_density_max 0.345
_refine_diff_density_min -0.346
_refine_diff_density_rms 0.049
_refine_ls_abs_structure_details
;
 Flack H D (1983), 2226 Friedel pairs, Acta Cryst. A39, 876-881
;
_refine_ls_abs_structure_Flack -0.06(12)
_refine_ls_extinction_method none
_refine_ls_goodness_of_fit_ref 1.068
_refine_ls_hydrogen_treatment constr
_refine_ls_matrix_type full
_refine_ls_number_parameters 259
_refine_ls_number_reflns 5129
_refine_ls_number_restraints 0
_refine_ls_restrained_S_all 1.068
_refine_ls_R_factor_all 0.1044
_refine_ls_R_factor_gt 0.0671
_refine_ls_shift/su_max 0.000
_refine_ls_shift/su_mean 0.000
_refine_ls_structure_factor_coef Fsqd
_refine_ls_weighting_details 'calc w=1/[\s^2^(Fo^2^)+(0.0554P)^2^+0.3467P] where P=(Fo^2^+2Fc^2^)/3'
_refine_ls_weighting_scheme calc
_refine_ls_wR_factor_gt 0.1241
_refine_ls_wR_factor_ref 0.1368
_reflns_number_gt 3622
_reflns_number_total 5129
_reflns_threshold_expression >2sigma(I)
_cod_data_source_file cg201424m_si_003.cif
_cod_data_source_block bmmi_scn
_cod_original_sg_symbol_Hall P2ac2ab
_cod_original_sg_symbol_H-M P2(1)2(1)2(1)
_cod_database_code 4505891

loop_
_symmetry_equiv_pos_as_xyz
'x, y, z'
'-x+1/2, -y, z+1/2'
'x+1/2, -y+1/2, -z'
'-x, y+1/2, -z+1/2'

loop_
_atom_site_label
_atom_site_type_symbol
_atom_site_fract_x
_atom_site_fract_y
_atom_site_fract_z
_atom_site_U_iso_or_equiv
_atom_site_adp_type
_atom_site_occupancy
_atom_site_symmetry_multiplicity
_atom_site_calc_flag
_atom_site_refinement_flags
S1 S 0.70862(11) 0.86745(8) 0.50486(7) 0.0534(3) Uani 1 1 d .
C1 C 0.7394(4) 0.8846(3) 0.6039(4) 0.0575(14) Uani 1 1 d .
N4 N 0.7552(4) 0.8932(4) 0.6626(3) 0.0690(14) Uani 1 1 d .
S2 S 0.72241(11) 0.37182(8) 0.45940(7) 0.0483(3) Uani 1 1 d .
C22 C 0.7349(3) 0.3567(3) 0.5572(3) 0.0409(10) Uani 1 1 d .
N14 N 0.7445(4) 0.3452(3) 0.6256(2) 0.0594(11) Uani 1 1 d .
N1 N 0.6888(3) 0.66803(19) 0.34828(18) 0.0286(7) Uani 1 1 d .
C2 C 0.6852(3) 0.6449(2) 0.4263(2) 0.0291(7) Uani 1 1 d .
N3 N 0.8055(3) 0.6335(2) 0.45097(17) 0.0302(6) Uani 1 1 d .
C4 C 0.8851(3) 0.6507(3) 0.3873(2) 0.0359(9) Uani 1 1 d .
H4A H 0.9749 0.6481 0.3886 0.043 Uiso 1 1 calc R
C5 C 0.8142(3) 0.6715(3) 0.3233(2) 0.0347(8) Uani 1 1 d .
H5A H 0.8436 0.6860 0.2705 0.042 Uiso 1 1 calc R
C6 C 0.5803(3) 0.6943(2) 0.2966(2) 0.0332(8) Uani 1 1 d .
H6B H 0.5020 0.6658 0.3194 0.040 Uiso 1 1 calc R
H6A H 0.5928 0.6667 0.2421 0.040 Uiso 1 1 calc R
C7 C 0.5653(3) 0.8042(2) 0.2903(2) 0.0306(8) Uani 1 1 d .
H7B H 0.5589 0.8323 0.3451 0.037 Uiso 1 1 calc R
H7A H 0.6411 0.8321 0.2640 0.037 Uiso 1 1 calc R
C8 C 0.4484(4) 0.8315(3) 0.2421(2) 0.0346(9) Uani 1 1 d .
H8B H 0.3733 0.8009 0.2672 0.042 Uiso 1 1 calc R
H8A H 0.4566 0.8053 0.1868 0.042 Uiso 1 1 calc R
C9 C 0.4283(5) 0.9415(3) 0.2378(3) 0.0464(11) Uani 1 1 d .
H9C H 0.4203 0.9678 0.2925 0.070 Uiso 1 1 calc R
H9B H 0.3510 0.9554 0.2073 0.070 Uiso 1 1 calc R
H9A H 0.5007 0.9718 0.2108 0.070 Uiso 1 1 calc R
C10 C 0.5724(4) 0.6307(3) 0.4766(2) 0.0429(9) Uani 1 1 d .
H10C H 0.4963 0.6398 0.4437 0.064 Uiso 1 1 calc R
H10B H 0.5727 0.6781 0.5207 0.064 Uiso 1 1 calc R
H10A H 0.5729 0.5646 0.4990 0.064 Uiso 1 1 calc R
N11 N 0.7798(3) 0.1002(2) 0.39606(19) 0.0363(7) Uani 1 1 d .
C11 C 0.8443(4) 0.6124(3) 0.5335(2) 0.0420(10) Uani 1 1 d .
H11C H 0.8215 0.6672 0.5684 0.063 Uiso 1 1 calc R
H11B H 0.9360 0.6025 0.5352 0.063 Uiso 1 1 calc R
H1A H 0.8014 0.5534 0.5523 0.063 Uiso 1 1 calc R
C12 C 0.7648(3) 0.1110(2) 0.4755(2) 0.0316(8) Uani 1 1 d .
N13 N 0.6400(3) 0.1172(2) 0.4897(2) 0.0344(7) Uani 1 1 d .
C14 C 0.5761(3) 0.1096(3) 0.4183(3) 0.0394(9) Uani 1 1 d .
H14A H 0.4870 0.1116 0.4115 0.047 Uiso 1 1 calc R
C15 C 0.6620(4) 0.0988(3) 0.3598(3) 0.0417(10) Uani 1 1 d .
H15A H 0.6452 0.0915 0.3038 0.050 Uiso 1 1 calc R
C16 C 0.8995(4) 0.0847(3) 0.3524(3) 0.0415(10) Uani 1 1 d .
H16B H 0.9710 0.1070 0.3863 0.050 Uiso 1 1 calc R
H16A H 0.8994 0.1240 0.3023 0.050 Uiso 1 1 calc R
C17 C 0.9179(3) -0.0218(3) 0.3313(2) 0.0367(9) Uani 1 1 d .
H17B H 0.8452 -0.0444 0.2986 0.044 Uiso 1 1 calc R
H17A H 0.9199 -0.0607 0.3815 0.044 Uiso 1 1 calc R
C18 C 1.0404(4) -0.0390(3) 0.2841(3) 0.0461(10) Uani 1 1 d .
H18B H 1.0360 -0.0027 0.2326 0.055 Uiso 1 1 calc R
H18A H 1.1122 -0.0125 0.3155 0.055 Uiso 1 1 calc R
C19 C 1.0658(4) -0.1454(3) 0.2660(3) 0.0497(11) Uani 1 1 d .
H19C H 1.0789 -0.1808 0.3166 0.074 Uiso 1 1 calc R
H19B H 1.1416 -0.1510 0.2324 0.074 Uiso 1 1 calc R
H19A H 0.9932 -0.1732 0.2374 0.074 Uiso 1 1 calc R
C20 C 0.8637(4) 0.1165(3) 0.5380(3) 0.0448(10) Uani 1 1 d .
H20C H 0.9464 0.1250 0.5122 0.067 Uiso 1 1 calc R
H20B H 0.8637 0.0562 0.5696 0.067 Uiso 1 1 calc R
H20A H 0.8467 0.1719 0.5736 0.067 Uiso 1 1 calc R
C21 C 0.5825(4) 0.1263(3) 0.5695(3) 0.0474(10) Uani 1 1 d .
H21C H 0.6022 0.0683 0.6015 0.071 Uiso 1 1 calc R
H21B H 0.4906 0.1325 0.5638 0.071 Uiso 1 1 calc R
H21A H 0.6162 0.1841 0.5965 0.071 Uiso 1 1 calc R

loop_
_atom_site_aniso_label
_atom_site_aniso_U_11
_atom_site_aniso_U_22
_atom_site_aniso_U_33
_atom_site_aniso_U_23
_atom_site_aniso_U_13
_atom_site_aniso_U_12
S1 0.0466(6) 0.0465(6) 0.0670(8) -0.0081(6) 0.0012(6) -0.0040(5)
C1 0.024(2) 0.042(2) 0.107(5) 0.006(3) 0.017(3) 0.0058(18)
N4 0.058(3) 0.112(4) 0.037(2) 0.025(2) 0.016(2) 0.022(2)
S2 0.0473(6) 0.0501(6) 0.0474(6) 0.0025(5) -0.0087(5) -0.0023(5)
C22 0.0310(19) 0.0318(18) 0.060(3) -0.0109(19) 0.0014(19) 0.0004(15)
N14 0.057(2) 0.074(3) 0.048(2) -0.0150(19) 0.0019(19) 0.004(2)
N1 0.0250(16) 0.0276(14) 0.0333(17) -0.0010(11) -0.0018(13) 0.0004(11)
C2 0.0286(18) 0.0260(17) 0.0328(19) 0.0010(14) -0.0017(15) -0.0006(14)
N3 0.0297(15) 0.0279(13) 0.0329(16) 0.0033(13) -0.0084(14) -0.0023(13)
C4 0.0246(17) 0.037(2) 0.046(2) -0.0032(17) 0.0052(18) 0.0034(15)
C5 0.029(2) 0.043(2) 0.032(2) -0.0017(15) 0.0068(17) -0.0009(15)
C6 0.0304(19) 0.0331(19) 0.036(2) -0.0036(16) -0.0077(17) 0.0000(15)
C7 0.0295(19) 0.0317(19) 0.0306(19) -0.0051(15) -0.0021(17) 0.0007(15)
C8 0.037(2) 0.0289(19) 0.038(2) 0.0026(15) -0.0063(18) 0.0027(16)
C9 0.053(3) 0.038(2) 0.047(3) -0.0004(18) -0.009(2) 0.009(2)
C10 0.0332(19) 0.056(2) 0.040(2) 0.006(2) 0.0019(16) -0.0081(19)
N11 0.0282(15) 0.0351(16) 0.0454(19) 0.0014(13) 0.0000(16) -0.0026(13)
C11 0.044(2) 0.048(2) 0.034(2) 0.0048(18) -0.0096(19) -0.0036(18)
C12 0.0270(17) 0.0238(16) 0.044(2) 0.0035(14) -0.0008(16) 0.0002(14)
N13 0.0281(15) 0.0294(15) 0.0458(19) 0.0003(14) 0.0012(15) 0.0035(12)
C14 0.0234(17) 0.040(2) 0.055(3) 0.0054(18) -0.0088(19) -0.0007(16)
C15 0.032(2) 0.048(2) 0.046(2) 0.0065(18) -0.0116(19) 0.0012(17)
C16 0.034(2) 0.041(2) 0.049(3) 0.0036(18) 0.007(2) -0.0072(16)
C17 0.0272(19) 0.042(2) 0.040(2) 0.0020(17) 0.0001(17) -0.0030(15)
C18 0.036(2) 0.052(2) 0.050(3) -0.001(2) 0.010(2) -0.0068(18)
C19 0.039(2) 0.049(3) 0.061(3) 0.000(2) 0.005(2) 0.002(2)
C20 0.037(2) 0.043(2) 0.054(3) -0.010(2) -0.014(2) 0.0017(17)
C21 0.042(2) 0.043(2) 0.057(3) -0.005(2) 0.006(2) -0.0015(19)

loop_
_atom_type_symbol
_atom_type_description
_atom_type_scat_dispersion_real
_atom_type_scat_dispersion_imag
_atom_type_scat_source
C C 0.0033 0.0016 'International Tables Vol C Tables 4.2.6.8 and 6.1.1.4'
H H 0.0000 0.0000 'International Tables Vol C Tables 4.2.6.8 and 6.1.1.4'
N N 0.0061 0.0033 'International Tables Vol C Tables 4.2.6.8 and 6.1.1.4'
S S 0.1246 0.1234 'International Tables Vol C Tables 4.2.6.8 and 6.1.1.4'

loop_
_geom_angle_atom_site_label_1
_geom_angle_atom_site_label_2
_geom_angle_atom_site_label_3
_geom_angle
N4 C1 S1 178.0(5)
N14 C22 S2 179.3(4)
C2 N1 C5 109.0(3)
C2 N1 C6 126.8(3)
C5 N1 C6 124.0(3)
N1 C2 N3 107.2(3)
N1 C2 C10 127.3(3)
N3 C2 C10 125.5(3)
C2 N3 C4 109.1(3)
C2 N3 C11 125.1(3)
C4 N3 C11 125.8(3)
C5 C4 N3 107.8(3)
C5 C4 H4A 126.1
N3 C4 H4A 126.1
C4 C5 N1 107.0(3)
C4 C5 H5A 126.5
N1 C5 H5A 126.5
N1 C6 C7 111.3(3)
N1 C6 H6B 109.4
C7 C6 H6B 109.4
N1 C6 H6A 109.4
C7 C6 H6A 109.4
H6B C6 H6A 108.0
C8 C7 C6 111.5(3)
C8 C7 H7B 109.3
C6 C7 H7B 109.3
C8 C7 H7A 109.3
C6 C7 H7A 109.3
H7B C7 H7A 108.0
C7 C8 C9 112.5(3)
C7 C8 H8B 109.1
C9 C8 H8B 109.1
C7 C8 H8A 109.1
C9 C8 H8A 109.1
H8B C8 H8A 107.8
C8 C9 H9C 109.5
C8 C9 H9B 109.5
H9C C9 H9B 109.5
C8 C9 H9A 109.5
H9C C9 H9A 109.5
H9B C9 H9A 109.5
C2 C10 H10C 109.5
C2 C10 H10B 109.5
H10C C10 H10B 109.5
C2 C10 H10A 109.5
H10C C10 H10A 109.5
H10B C10 H10A 109.5
C12 N11 C15 108.9(3)
C12 N11 C16 127.1(3)
C15 N11 C16 123.9(3)
N3 C11 H11C 109.5
N3 C11 H11B 109.5
H11C C11 H11B 109.5
N3 C11 H1A 109.5
H11C C11 H1A 109.5
H11B C11 H1A 109.5
N11 C12 N13 107.2(3)
N11 C12 C20 127.9(3)
N13 C12 C20 124.8(4)
C12 N13 C14 109.2(3)
C12 N13 C21 124.9(3)
C14 N13 C21 125.9(3)
C15 C14 N13 107.6(3)
C15 C14 H14A 126.2
N13 C14 H14A 126.2
C14 C15 N11 107.1(4)
C14 C15 H15A 126.5
N11 C15 H15A 126.5
N11 C16 C17 111.3(3)
N11 C16 H16B 109.4
C17 C16 H16B 109.4
N11 C16 H16A 109.4
C17 C16 H16A 109.4
H16B C16 H16A 108.0
C16 C17 C18 112.0(3)
C16 C17 H17B 109.2
C18 C17 H17B 109.2
C16 C17 H17A 109.2
C18 C17 H17A 109.2
H17B C17 H17A 107.9
C19 C18 C17 113.6(3)
C19 C18 H18B 108.9
C17 C18 H18B 108.9
C19 C18 H18A 108.9
C17 C18 H18A 108.9
H18B C18 H18A 107.7
C18 C19 H19C 109.5
C18 C19 H19B 109.5
H19C C19 H19B 109.5
C18 C19 H19A 109.5
H19C C19 H19A 109.5
H19B C19 H19A 109.5
C12 C20 H20C 109.5
C12 C20 H20B 109.5
H20C C20 H20B 109.5
C12 C20 H20A 109.5
H20C C20 H20A 109.5
H20B C20 H20A 109.5
N13 C21 H21C 109.5
N13 C21 H21B 109.5
H21C C21 H21B 109.5
N13 C21 H21A 109.5
H21C C21 H21A 109.5
H21B C21 H21A 109.5

loop_
_geom_bond_atom_site_label_1
_geom_bond_atom_site_label_2
_geom_bond_distance
S1 C1 1.691(7)
C1 N4 0.995(6)
S2 C22 1.641(5)
C22 N14 1.150(5)
N1 C2 1.334(4)
N1 C5 1.390(5)
N1 C6 1.477(4)
C2 N3 1.345(4)
C2 C10 1.468(5)
N3 C4 1.371(5)
N3 C11 1.458(4)
C4 C5 1.331(5)
C4 H4A 0.9500
C5 H5A 0.9500
C6 C7 1.521(5)
C6 H6B 0.9900
C6 H6A 0.9900
C7 C8 1.518(5)
C7 H7B 0.9900
C7 H7A 0.9900
C8 C9 1.528(5)
C8 H8B 0.9900
C8 H8A 0.9900
C9 H9C 0.9800
C9 H9B 0.9800
C9 H9A 0.9800
C10 H10C 0.9800
C10 H10B 0.9800
C10 H10A 0.9800
N11 C12 1.336(5)
N11 C15 1.384(5)
N11 C16 1.474(5)
C11 H11C 0.9800
C11 H11B 0.9800
C11 H1A 0.9800
C12 N13 1.343(4)
C12 C20 1.473(5)
N13 C14 1.367(5)
N13 C21 1.461(5)
C14 C15 1.337(6)
C14 H14A 0.9500
C15 H15A 0.9500
C16 C17 1.518(5)
C16 H16B 0.9900
C16 H16A 0.9900
C17 C18 1.531(5)
C17 H17B 0.9900
C17 H17A 0.9900
C18 C19 1.516(6)
C18 H18B 0.9900
C18 H18A 0.9900
C19 H19C 0.9800
C19 H19B 0.9800
C19 H19A 0.9800
C20 H20C 0.9800
C20 H20B 0.9800
C20 H20A 0.9800
C21 H21C 0.9800
C21 H21B 0.9800
C21 H21A 0.9800

loop_
_geom_torsion_atom_site_label_1
_geom_torsion_atom_site_label_2
_geom_torsion_atom_site_label_3
_geom_torsion_atom_site_label_4
_geom_torsion
C5 N1 C2 N3 -0.1(4)
C6 N1 C2 N3 -175.3(3)
C5 N1 C2 C10 -178.2(4)
C6 N1 C2 C10 6.6(5)
N1 C2 N3 C4 0.5(4)
C10 C2 N3 C4 178.6(4)
N1 C2 N3 C11 176.9(3)
C10 C2 N3 C11 -5.0(6)
C2 N3 C4 C5 -0.7(4)
C11 N3 C4 C5 -177.0(3)
N3 C4 C5 N1 0.6(4)
C2 N1 C5 C4 -0.3(4)
C6 N1 C5 C4 175.1(3)
C2 N1 C6 C7 96.4(4)
C5 N1 C6 C7 -78.1(4)
N1 C6 C7 C8 -176.0(3)
C6 C7 C8 C9 177.7(3)
C15 N11 C12 N13 -0.5(4)
C16 N11 C12 N13 -176.2(3)
C15 N11 C12 C20 -179.9(3)
C16 N11 C12 C20 4.4(5)
N11 C12 N13 C14 0.4(4)
C20 C12 N13 C14 179.8(3)
N11 C12 N13 C21 178.0(3)
C20 C12 N13 C21 -2.6(5)
C12 N13 C14 C15 -0.1(4)
C21 N13 C14 C15 -177.6(4)
N13 C14 C15 N11 -0.2(4)
C12 N11 C15 C14 0.5(4)
C16 N11 C15 C14 176.3(3)
C12 N11 C16 C17 100.1(4)
C15 N11 C16 C17 -74.9(4)
N11 C16 C17 C18 178.7(3)
C16 C17 C18 C19 176.7(4)
